data_7057136
loop_
_publ_author_name
'Rajegowda, H. R.'
'Kumar, P. Raghavendra'
'Hosamani, Amar'
'Butcher, R. J.'

_publ_section_title
;
 Synthesis, characterization and determination of absolute structures of
 palladium complexes of novel chiral acyclic tellurated Schiff base
 ligands
;
_journal_issue 8
_journal_name_full 'New Journal of Chemistry'
_journal_page_first 6264
_journal_paper_doi 10.1039/C8NJ00727F
_journal_volume 42
_journal_year 2018
_chemical_absolute_configuration ad
_chemical_formula_moiety 'C17 H18 Cl N O2 Pd Te'
_chemical_formula_sum 'C17 H18 Cl N O2 Pd Te'
_chemical_formula_weight 537.77
_space_group_crystal_system hexagonal
_space_group_IT_number 170
_space_group_name_Hall 'P 65'
_space_group_name_H-M_alt 'P 65'
_symmetry_space_group_name_Hall 'P 65'
_symmetry_space_group_name_H-M 'P 65'
_atom_sites_solution_hydrogens geom
_atom_sites_solution_primary direct
_atom_sites_solution_secondary difmap
_audit_creation_method SHELXL-2014/7
_audit_update_record
;
2017-03-15 deposited with the CCDC.
2018-03-08 downloaded from the CCDC.
;
_cell_angle_alpha 90
_cell_angle_beta 90
_cell_angle_gamma 120
_cell_formula_units_Z 6
_cell_length_a 12.3508(4)
_cell_length_b 12.3508(4)
_cell_length_c 22.9876(11)
_cell_measurement_reflns_used 9373
_cell_measurement_temperature 100(2)
_cell_measurement_theta_max 27.312
_cell_measurement_theta_min 2.548
_cell_volume 3036.8(2)
_computing_cell_refinement 'Bruker Saint'
_computing_data_collection 'Bruker Apex 2'
_computing_data_reduction 'Bruker Saint'
_computing_molecular_graphics 'SHELXTL (Sheldrick, 2008)'
_computing_publication_material 'SHELXTL (Sheldrick, 2008)'
_computing_structure_refinement 'SHELXL-2014/7 (Sheldrick, 2014)'
_computing_structure_solution 'Shelxt (Sheldrick, 2015)'
_diffrn_ambient_temperature 100(2)
_diffrn_detector_area_resol_mean 1.09
_diffrn_measured_fraction_theta_full 0.997
_diffrn_measured_fraction_theta_max 0.998
_diffrn_measurement_device_type 'Bruker APEXII CCD'
_diffrn_measurement_method '\f and \w scans'
_diffrn_radiation_type MoK\a
_diffrn_radiation_wavelength 0.71073
_diffrn_reflns_av_R_equivalents 0.1008
_diffrn_reflns_av_unetI/netI 0.0933
_diffrn_reflns_Laue_measured_fraction_full 0.997
_diffrn_reflns_Laue_measured_fraction_max 0.998
_diffrn_reflns_limit_h_max 17
_diffrn_reflns_limit_h_min -11
_diffrn_reflns_limit_k_max 17
_diffrn_reflns_limit_k_min -17
_diffrn_reflns_limit_l_max 32
_diffrn_reflns_limit_l_min -31
_diffrn_reflns_number 30034
_diffrn_reflns_point_group_measured_fraction_full 0.996
_diffrn_reflns_point_group_measured_fraction_max 0.964
_diffrn_reflns_theta_full 25.500
_diffrn_reflns_theta_max 30.535
_diffrn_reflns_theta_min 2.100
_diffrn_source 'fine-focus sealed tube'
_exptl_absorpt_coefficient_mu 2.468
_exptl_absorpt_correction_T_max 0.626
_exptl_absorpt_correction_T_min 0.506
_exptl_absorpt_correction_type multi-scan
_exptl_absorpt_process_details '(SADABS; Bruker, 2013)'
_exptl_crystal_colour colourless
_exptl_crystal_density_diffrn 1.764
_exptl_crystal_description prism
_exptl_crystal_F_000 1548
_exptl_crystal_size_max 0.280
_exptl_crystal_size_mid 0.240
_exptl_crystal_size_min 0.190
_refine_diff_density_max 0.784
_refine_diff_density_min -0.924
_refine_diff_density_rms 0.155
_refine_ls_abs_structure_details
;
 Flack x determined using 1869 quotients [(I+)-(I-)]/[(I+)+(I-)]
 (Parsons, Flack and Wagner, Acta Cryst. B69 (2013) 249-259).
;
_refine_ls_abs_structure_Flack 0.02(3)
_refine_ls_extinction_method none
_refine_ls_goodness_of_fit_ref 0.954
_refine_ls_hydrogen_treatment constr
_refine_ls_matrix_type full
_refine_ls_number_parameters 209
_refine_ls_number_reflns 5987
_refine_ls_number_restraints 1
_refine_ls_restrained_S_all 0.954
_refine_ls_R_factor_all 0.0598
_refine_ls_R_factor_gt 0.0436
_refine_ls_shift/su_max 0.008
_refine_ls_shift/su_mean 0.000
_refine_ls_structure_factor_coef Fsqd
_refine_ls_weighting_details 'w=1/[\s^2^(Fo^2^)+(0.0236P)^2^] where P=(Fo^2^+2Fc^2^)/3'
_refine_ls_weighting_scheme calc
_refine_ls_wR_factor_gt 0.0777
_refine_ls_wR_factor_ref 0.0828
_reflns_Friedel_coverage 0.889
_reflns_Friedel_fraction_full 0.995
_reflns_Friedel_fraction_max 0.928
_reflns_number_gt 4739
_reflns_number_total 5987
_reflns_threshold_expression 'I > 2\s(I)'
_cod_data_source_file c8nj00727f2.cif
_cod_data_source_block shelx
_cod_depositor_comments 'Adding full bibliography for 7057136--7057137.cif.'
_cod_database_code 7057136
_shelx_shelxl_version_number 2014/7
_shelx_space_group_comment
;
The symmetry employed for this shelxl refinement is uniquely defined
by the following loop, which should always be used as a source of
symmetry information in preference to the above space-group names.
They are only intended as comments.
;
_shelx_estimated_absorpt_t_min 0.545
_shelx_estimated_absorpt_t_max 0.651

loop_
_space_group_symop_operation_xyz
'x, y, z'
'x-y, x, z+5/6'
'y, -x+y, z+1/6'
'-y, x-y, z+2/3'
'-x+y, -x, z+1/3'
'-x, -y, z+1/2'

loop_
_atom_site_label
_atom_site_type_symbol
_atom_site_fract_x
_atom_site_fract_y
_atom_site_fract_z
_atom_site_U_iso_or_equiv
_atom_site_adp_type
_atom_site_occupancy
_atom_site_site_symmetry_order
_atom_site_calc_flag
_atom_site_refinement_flags_posn
_atom_site_refinement_flags_adp
Te1 Te 0.09976(5) 0.44960(4) 0.08144(2) 0.01622(12) Uani 1 1 d . .
Pd1 Pd -0.00284(6) 0.48866(5) -0.00341(3) 0.01383(13) Uani 1 1 d . .
Cl1 Cl -0.19070(17) 0.32292(18) 0.03023(8) 0.0174(4) Uani 1 1 d . .
O1 O -0.0921(5) 0.5187(5) -0.0706(2) 0.0194(13) Uani 1 1 d . .
O2 O -0.0979(5) 0.6250(6) 0.2903(2) 0.0244(13) Uani 1 1 d . .
N1 N 0.1644(5) 0.6305(6) -0.0280(3) 0.0137(13) Uani 1 1 d . .
C1 C 0.0869(7) 0.7077(7) -0.1071(3) 0.0153(16) Uani 1 1 d . .
C2 C -0.0420(7) 0.6169(7) -0.1051(3) 0.0146(16) Uani 1 1 d . .
C3 C -0.1227(8) 0.6272(8) -0.1452(4) 0.0204(18) Uani 1 1 d . .
H3 H -0.2091 0.5663 -0.1452 0.024 Uiso 1 1 calc R U
C4 C -0.0769(8) 0.7260(8) -0.1850(4) 0.0221(18) Uani 1 1 d . .
H4 H -0.1327 0.7323 -0.2114 0.027 Uiso 1 1 calc R U
C5 C 0.0497(8) 0.8151(8) -0.1862(4) 0.025(2) Uani 1 1 d . .
H5 H 0.0804 0.8826 -0.2131 0.030 Uiso 1 1 calc R U
C6 C 0.1296(8) 0.8047(8) -0.1484(4) 0.0217(18) Uani 1 1 d . .
H6 H 0.2162 0.8646 -0.1500 0.026 Uiso 1 1 calc R U
C7 C 0.1792(7) 0.7052(7) -0.0703(3) 0.0149(16) Uani 1 1 d . .
H7 H 0.2632 0.7674 -0.0782 0.018 Uiso 1 1 calc R U
C8 C 0.2813(7) 0.6452(7) -0.0004(4) 0.0191(17) Uani 1 1 d . .
H8 H 0.3513 0.7318 -0.0083 0.023 Uiso 1 1 calc R U
C9 C 0.2627(7) 0.6282(7) 0.0654(3) 0.0167(17) Uani 1 1 d . .
H9A H 0.2513 0.6957 0.0821 0.020 Uiso 1 1 calc R U
H9B H 0.3369 0.6316 0.0837 0.020 Uiso 1 1 calc R U
C10 C 0.0314(7) 0.5083(8) 0.1512(4) 0.0185(18) Uani 1 1 d . .
C11 C -0.0001(7) 0.4394(7) 0.2021(4) 0.0196(18) Uani 1 1 d . .
H11 H 0.0088 0.3675 0.2047 0.024 Uiso 1 1 calc R U
C12 C -0.0453(7) 0.4753(7) 0.2501(4) 0.0201(17) Uani 1 1 d . .
H12 H -0.0669 0.4283 0.2852 0.024 Uiso 1 1 calc R U
C13 C -0.0576(7) 0.5802(7) 0.2455(4) 0.0147(16) Uani 1 1 d . .
C14 C -0.0298(7) 0.6489(8) 0.1950(4) 0.0200(18) Uani 1 1 d . .
H14 H -0.0404 0.7199 0.1926 0.024 Uiso 1 1 calc R U
C15 C 0.0142(7) 0.6125(8) 0.1475(4) 0.0199(18) Uani 1 1 d . .
H15 H 0.0329 0.6584 0.1121 0.024 Uiso 1 1 calc R U
C16 C -0.1214(9) 0.5631(9) 0.3454(4) 0.030(2) Uani 1 1 d . .
H16A H -0.1494 0.6040 0.3733 0.045 Uiso 1 1 calc R U
H16B H -0.1865 0.4753 0.3410 0.045 Uiso 1 1 calc R U
H16C H -0.0445 0.5676 0.3597 0.045 Uiso 1 1 calc R U
C17 C 0.3141(8) 0.5525(8) -0.0272(3) 0.0193(18) Uani 1 1 d . .
H17A H 0.2422 0.4678 -0.0241 0.029 Uiso 1 1 calc R U
H17B H 0.3855 0.5568 -0.0065 0.029 Uiso 1 1 calc R U
H17C H 0.3358 0.5734 -0.0683 0.029 Uiso 1 1 calc R U

loop_
_atom_site_aniso_label
_atom_site_aniso_U_11
_atom_site_aniso_U_22
_atom_site_aniso_U_33
_atom_site_aniso_U_23
_atom_site_aniso_U_13
_atom_site_aniso_U_12
Te1 0.0178(3) 0.0159(2) 0.0139(2) 0.0004(2) -0.0013(2) 0.0077(2)
Pd1 0.0130(3) 0.0150(3) 0.0120(3) -0.0002(3) -0.0009(2) 0.0060(3)
Cl1 0.0139(9) 0.0169(9) 0.0141(10) -0.0006(8) 0.0007(8) 0.0022(8)
O1 0.015(3) 0.017(3) 0.022(4) 0.004(2) 0.000(2) 0.005(2)
O2 0.025(3) 0.038(4) 0.012(3) 0.005(3) 0.006(2) 0.017(3)
N1 0.008(3) 0.016(3) 0.017(4) -0.001(3) 0.000(3) 0.006(3)
C1 0.017(4) 0.015(4) 0.012(4) -0.001(3) 0.000(3) 0.006(3)
C2 0.019(4) 0.016(4) 0.014(4) 0.000(3) 0.002(3) 0.012(3)
C3 0.018(4) 0.027(4) 0.021(5) -0.001(4) 0.004(3) 0.015(4)
C4 0.021(4) 0.026(5) 0.023(5) -0.003(4) -0.002(4) 0.014(4)
C5 0.027(5) 0.027(5) 0.020(5) 0.011(4) -0.001(4) 0.015(4)
C6 0.019(4) 0.024(4) 0.019(4) 0.005(4) 0.002(3) 0.009(4)
C7 0.012(4) 0.015(4) 0.016(4) -0.003(3) -0.005(3) 0.006(3)
C8 0.018(4) 0.017(4) 0.017(4) -0.003(3) 0.002(4) 0.006(3)
C9 0.012(4) 0.016(4) 0.019(5) -0.002(3) 0.002(3) 0.005(3)
C10 0.020(4) 0.026(5) 0.010(4) -0.004(3) -0.001(3) 0.011(4)
C11 0.022(4) 0.022(4) 0.016(4) 0.002(4) -0.005(4) 0.012(4)
C12 0.015(3) 0.024(4) 0.013(4) 0.007(4) 0.000(4) 0.003(3)
C13 0.009(3) 0.024(4) 0.010(4) -0.004(4) 0.000(3) 0.007(3)
C14 0.019(4) 0.021(4) 0.022(5) 0.001(4) 0.001(4) 0.011(4)
C15 0.019(4) 0.023(4) 0.011(4) 0.005(3) 0.003(3) 0.005(3)
C16 0.032(5) 0.060(7) 0.014(4) 0.002(4) 0.006(4) 0.034(5)
C17 0.024(4) 0.029(5) 0.012(4) -0.003(3) -0.003(3) 0.018(4)

loop_
_atom_type_symbol
_atom_type_description
_atom_type_scat_dispersion_real
_atom_type_scat_dispersion_imag
_atom_type_scat_source
C C 0.0033 0.0016 'International Tables Vol C Tables 4.2.6.8 and 6.1.1.4'
H H 0.0000 0.0000 'International Tables Vol C Tables 4.2.6.8 and 6.1.1.4'
Cl Cl 0.1484 0.1585 'International Tables Vol C Tables 4.2.6.8 and 6.1.1.4'
N N 0.0061 0.0033 'International Tables Vol C Tables 4.2.6.8 and 6.1.1.4'
O O 0.0106 0.0060 'International Tables Vol C Tables 4.2.6.8 and 6.1.1.4'
Pd Pd -0.9988 1.0072 'International Tables Vol C Tables 4.2.6.8 and 6.1.1.4'
Te Te -0.5308 1.6751 'International Tables Vol C Tables 4.2.6.8 and 6.1.1.4'

loop_
_geom_angle_atom_site_label_1
_geom_angle_atom_site_label_2
_geom_angle_atom_site_label_3
_geom_angle
C10 Te1 C9 96.2(3)
C10 Te1 Pd1 101.5(2)
C9 Te1 Pd1 88.4(2)
N1 Pd1 O1 92.4(2)
N1 Pd1 Cl1 176.47(19)
O1 Pd1 Cl1 91.13(16)
N1 Pd1 Te1 89.37(18)
O1 Pd1 Te1 177.84(16)
Cl1 Pd1 Te1 87.12(6)
C2 O1 Pd1 125.2(5)
C13 O2 C16 117.8(7)
C7 N1 C8 116.6(6)
C7 N1 Pd1 123.6(5)
C8 N1 Pd1 119.5(5)
C6 C1 C2 119.3(7)
C6 C1 C7 116.9(7)
C2 C1 C7 123.7(7)
O1 C2 C3 116.7(7)
O1 C2 C1 125.0(7)
C3 C2 C1 118.2(7)
C4 C3 C2 120.7(8)
C4 C3 H3 119.6
C2 C3 H3 119.6
C5 C4 C3 120.5(8)
C5 C4 H4 119.7
C3 C4 H4 119.7
C6 C5 C4 119.4(8)
C6 C5 H5 120.3
C4 C5 H5 120.3
C5 C6 C1 121.8(8)
C5 C6 H6 119.1
C1 C6 H6 119.1
N1 C7 C1 129.1(7)
N1 C7 H7 115.4
C1 C7 H7 115.4
N1 C8 C17 109.8(6)
N1 C8 C9 109.4(6)
C17 C8 C9 112.0(7)
N1 C8 H8 108.5
C17 C8 H8 108.5
C9 C8 H8 108.5
C8 C9 Te1 108.1(5)
C8 C9 H9A 110.1
Te1 C9 H9A 110.1
C8 C9 H9B 110.1
Te1 C9 H9B 110.1
H9A C9 H9B 108.4
C11 C10 C15 119.2(7)
C11 C10 Te1 118.1(6)
C15 C10 Te1 122.6(6)
C10 C11 C12 120.3(8)
C10 C11 H11 119.8
C12 C11 H11 119.8
C13 C12 C11 118.9(8)
C13 C12 H12 120.6
C11 C12 H12 120.6
O2 C13 C14 114.4(7)
O2 C13 C12 123.4(8)
C14 C13 C12 122.2(8)
C13 C14 C15 118.7(7)
C13 C14 H14 120.7
C15 C14 H14 120.7
C14 C15 C10 120.7(7)
C14 C15 H15 119.7
C10 C15 H15 119.7
O2 C16 H16A 109.5
O2 C16 H16B 109.5
H16A C16 H16B 109.5
O2 C16 H16C 109.5
H16A C16 H16C 109.5
H16B C16 H16C 109.5
C8 C17 H17A 109.5
C8 C17 H17B 109.5
H17A C17 H17B 109.5
C8 C17 H17C 109.5
H17A C17 H17C 109.5
H17B C17 H17C 109.5

loop_
_geom_bond_atom_site_label_1
_geom_bond_atom_site_label_2
_geom_bond_distance
Te1 C10 2.102(8)
Te1 C9 2.147(7)
Te1 Pd1 2.5008(9)
Pd1 N1 2.009(6)
Pd1 O1 2.037(6)
Pd1 Cl1 2.3286(19)
O1 C2 1.316(9)
O2 C13 1.375(9)
O2 C16 1.433(10)
N1 C7 1.289(10)
N1 C8 1.504(10)
C1 C6 1.407(11)
C1 C2 1.417(10)
C1 C7 1.432(10)
C2 C3 1.409(11)
C3 C4 1.399(11)
C3 H3 0.9500
C4 C5 1.391(11)
C4 H4 0.9500
C5 C6 1.369(11)
C5 H5 0.9500
C6 H6 0.9500
C7 H7 0.9500
C8 C17 1.523(11)
C8 C9 1.527(11)
C8 H8 1.0000
C9 H9A 0.9900
C9 H9B 0.9900
C10 C11 1.385(11)
C10 C15 1.408(11)
C11 C12 1.404(12)
C11 H11 0.9500
C12 C13 1.382(10)
C12 H12 0.9500
C13 C14 1.376(11)
C14 C15 1.392(11)
C14 H14 0.9500
C15 H15 0.9500
C16 H16A 0.9800
C16 H16B 0.9800
C16 H16C 0.9800
C17 H17A 0.9800
C17 H17B 0.9800
C17 H17C 0.9800

loop_
_geom_hbond_atom_site_label_D
_geom_hbond_atom_site_label_H
_geom_hbond_atom_site_label_A
_geom_hbond_distance_DH
_geom_hbond_distance_HA
_geom_hbond_distance_DA
_geom_hbond_angle_DHA
_geom_hbond_site_symmetry_A
C9 H9A O2 0.99 2.59 3.560(9) 166.8 2_664
C9 H9B Cl1 0.99 2.94 3.570(8) 122.1 3
C9 H9B O1 0.99 2.40 3.350(10) 160.2 3
C7 H7 Cl1 0.95 2.87 3.672(8) 142.8 2_664

loop_
_geom_torsion_atom_site_label_1
_geom_torsion_atom_site_label_2
_geom_torsion_atom_site_label_3
_geom_torsion_atom_site_label_4
_geom_torsion
Pd1 O1 C2 C3 -173.5(5)
Pd1 O1 C2 C1 10.5(11)
C6 C1 C2 O1 176.5(7)
C7 C1 C2 O1 -1.6(12)
C6 C1 C2 C3 0.5(11)
C7 C1 C2 C3 -177.6(7)
O1 C2 C3 C4 -177.7(7)
C1 C2 C3 C4 -1.4(11)
C2 C3 C4 C5 0.9(12)
C3 C4 C5 C6 0.6(13)
C4 C5 C6 C1 -1.5(14)
C2 C1 C6 C5 0.9(13)
C7 C1 C6 C5 179.2(8)
C8 N1 C7 C1 175.2(7)
Pd1 N1 C7 C1 1.3(12)
C6 C1 C7 N1 176.8(8)
C2 C1 C7 N1 -5.0(13)
C7 N1 C8 C17 -95.8(8)
Pd1 N1 C8 C17 78.4(7)
C7 N1 C8 C9 140.9(7)
Pd1 N1 C8 C9 -44.9(7)
N1 C8 C9 Te1 55.7(7)
C17 C8 C9 Te1 -66.3(7)
C15 C10 C11 C12 -1.9(12)
Te1 C10 C11 C12 179.5(6)
C10 C11 C12 C13 0.1(11)
C16 O2 C13 C14 -176.3(7)
C16 O2 C13 C12 3.5(11)
C11 C12 C13 O2 -178.3(7)
C11 C12 C13 C14 1.5(12)
O2 C13 C14 C15 178.7(7)
C12 C13 C14 C15 -1.1(12)
C13 C14 C15 C10 -0.8(12)
C11 C10 C15 C14 2.3(12)
Te1 C10 C15 C14 -179.2(6)
